data_2000729
loop_
_publ_author_name
'Bu, X.'
'Cisarova, I.'
'Coppens, P.'

_publ_section_title
;
 Structure of {\epsilon}-(BEDT-TTF)PF~6~
;
_journal_issue 8
_journal_name_full 'Acta Crystallographica Section C'
_journal_page_first 1562
_journal_page_last 1563
_journal_paper_doi 10.1107/S0108270192005274
_journal_volume 48
_journal_year 1992
_chemical_formula_moiety 'C10 H8 S8 1+, F6 P 1-'
_chemical_formula_structural '(C10 H8 S8) (P F6)'
_chemical_formula_sum 'C10 H8 F6 P S8'
_chemical_formula_weight 529.65
_chemical_name_systematic
;
\e-[3,4;3',4'-bis(ethylenedithio)-2,2',5,5'-tetrathiafulvalenium]
hexafluorophosphate
;
_space_group_IT_number 12
_symmetry_cell_setting monoclinic
_symmetry_space_group_name_Hall '-C 2y'
_symmetry_space_group_name_H-M 'C 1 2/m 1'
_cell_angle_alpha 90
_cell_angle_beta 105.559(8)
_cell_angle_gamma 90
_cell_formula_units_Z 2
_cell_length_a 14.5270(10)
_cell_length_b 10.735(2)
_cell_length_c 5.9233(6)
_cell_measurement_reflns_used 21
_cell_measurement_temperature 293
_cell_measurement_theta_max 18
_cell_measurement_theta_min 10
_cell_volume 889.9(2)
_computing_data_collection 'Enraf-Nonius CAD4 Software'
_computing_data_reduction 'Enraf-Nonius (1985) SDP'
_computing_molecular_graphics 'Nicolet X-ray products'
_computing_publication_material 'Enraf-Nonius SDP'
_computing_structure_refinement 'Enraf-Nonius SDP'
_computing_structure_solution 'Enraf-Nonius SDP'
_diffrn_ambient_temperature 293
_diffrn_measurement_device 'Enraf-Nonius CAD4 diffractometer'
_diffrn_measurement_method \q/2\q
_diffrn_radiation_monochromator graphite
_diffrn_radiation_source 'Mo Tube'
_diffrn_radiation_type MoK\a
_diffrn_radiation_wavelength 0.71073
_diffrn_reflns_av_R_equivalents 0.020
_diffrn_reflns_limit_h_max 20
_diffrn_reflns_limit_h_min 0
_diffrn_reflns_limit_k_max 15
_diffrn_reflns_limit_k_min 0
_diffrn_reflns_limit_l_max 8
_diffrn_reflns_limit_l_min -8
_diffrn_reflns_number 1419
_diffrn_reflns_theta_max 30
_diffrn_reflns_theta_min 2
_diffrn_standards_decay_% 1.9
_diffrn_standards_interval_time 300
_diffrn_standards_number 3
_exptl_absorpt_coefficient_mu 1.105
_exptl_absorpt_correction_T_max .82
_exptl_absorpt_correction_T_min .56
_exptl_absorpt_correction_type integration
_exptl_crystal_colour black
_exptl_crystal_density_diffrn 1.98
_exptl_crystal_description 'chunky hexagon'
_exptl_crystal_F_000 530
_exptl_crystal_size_max 0.28
_exptl_crystal_size_mid 0.25
_exptl_crystal_size_min 0.15
_refine_diff_density_max .63
_refine_diff_density_min -.37
_refine_ls_abs_structure_details
;
;
_refine_ls_goodness_of_fit_obs 6.4
_refine_ls_hydrogen_treatment noref
_refine_ls_matrix_type full
_refine_ls_number_constraints 0
_refine_ls_number_parameters 62
_refine_ls_number_reflns 1013
_refine_ls_number_restraints 0
_refine_ls_R_factor_obs 0.082
_refine_ls_shift/esd_max 0.01
_refine_ls_structure_factor_coef F
_refine_ls_weighting_scheme
;
     w=1/\s^2^(F);
     \s(F)=\s(F^2^)/2F;
     \s(F^2^)=[\s^2^~counting~+(0.02|F|^2^)^2^]^1/2^
;
_refine_ls_wR_factor_obs 0.114
_reflns_number_observed 1013
_reflns_number_total 1372
_reflns_observed_criterion I>3\s(I)
_cod_data_source_file cr1002.cif
_cod_data_source_block epsilon-ETPF~6~
_cod_depositor_comments
;
 Marking attached hydrogen atoms.

 Antanas Vaitkus,
 2017-01-12

 Adding proper _atom_site_type_symbol and _atom_site_aniso_type_symbol data
 item values instead of the placeholder ones ('?').

 Antanas Vaitkus,
 2017-01-12

The following automatic conversions were performed:
'_symmetry_cell_setting' value 'Monoclinic' changed to 'monoclinic'
according to '/home/saulius/struct/CIF-dictionaries/cif_core.dic'
dictionary named 'cif_core.dic' version 2.4.1 from 2010-06-29.

Automatic conversion script
Id: cif_fix_enum 1527 2010-12-29 10:47:43Z saulius 

The following automatic conversions were performed:

'_symmetry_cell_setting' value 'Monoclinic' changed to 'monoclinic'
according to /home/saulius/struct/CIF-dictionaries/cif_core.dic
dictionary named 'cif_core.dic' version 2.4.1 from 2010-06-29.

Automatic conversion script
Id: cif_fix_values 1715 2011-07-08 13:25:40Z adriana 
;
_cod_original_cell_volume 889.8(4)
_cod_database_code 2000729

loop_
_symmetry_equiv_pos_as_xyz
'x, y, z'
'x,-y, z'
'-x, y,-z'
-x,-y,-z
'0.5+x, 0.5+y, z'
'0.5+x, 0.5-y, z'
'0.5-x, 0.5+y,-z'
'0.5-x, 0.5-y,-z'

loop_
_atom_site_aniso_label
_atom_site_aniso_U_11
_atom_site_aniso_U_22
_atom_site_aniso_U_33
_atom_site_aniso_U_12
_atom_site_aniso_U_13
_atom_site_aniso_U_23
_atom_site_aniso_type_symbol
S1 0.0521(6) 0.0304(6) 0.0454(7) 0.0002(5) -0.0061(6) 0.0001(5) S
S5 0.0716(9) 0.0407(7) 0.0448(7) -0.0065(7) -0.0075(7) 0.0107(6) S
P 0.0370(10) 0.0420(10) 0.0340(10) 0 0.0022(9) 0 P
C1 0.034(3) 0.036(3) 0.043(4) 0 -0.002(3) 0 C
C3 0.041(2) 0.035(2) 0.036(2) 0.000(2) 0.000(2) 0.004(2) C
C7 0.094(4) 0.063(4) 0.135(6) -0.030(4) -0.064(4) 0.040(4) C
F1 0.059(3) 0.51(2) 0.048(3) 0 0.003(3) 0 F
F2 0.218(4) 0.234(6) 0.138(6) -0.166(4) 0.012(4) -0.017(5) F

loop_
_atom_site_label
_atom_site_fract_x
_atom_site_fract_y
_atom_site_fract_z
_atom_site_U_iso_or_equiv
_atom_site_thermal_displace_type
_atom_site_calc_flag
_atom_site_calc_attached_atom
_atom_site_type_symbol
_atom_site_attached_hydrogens
S1 0.07281(9) 0.36490(10) -0.2415(2) 0.0463(3) Uani ? ? S 0
S5 0.19920(10) 0.33950(10) 0.2372(3) 0.0568(4) Uani ? ? S 0
P 0.000 0.000 0.000 0.0392(6) Uani ? ? P 0
C1 0.0294(5) 0.500 -0.3850(10) 0.040(2) Uani ? ? C 0
C3 0.1399(3) 0.4370(5) 0.0133(8) 0.0390(10) Uani ? ? C 0
C7 0.2906(5) 0.4387(7) 0.400(2) 0.116(3) Uani ? ? C 2
F1 0.0038(5) 0.000 0.2580(10) 0.208(7) Uani ? ? F 0
F2 -0.0858(6) -0.0880(8) -0.0470(10) 0.203(3) Uani ? ? F 0

loop_
_atom_type_symbol
_atom_type_description
_atom_type_scat_dispersion_real
_atom_type_scat_dispersion_imag
_atom_type_scat_source
C ? .002 .002 'International Tables Vol IV Table 2.3.1(1974)'
H ? .000 .000 'International Tables Vol IV Table 2.3.1(1974)'
F ? .014 .010 'International Tables Vol IV Table 2.3.1(1974)'
P ? .090 .095 'International Tables Vol IV Table 2.3.1(1974)'
S ? .110 .124 'International Tables Vol IV Table 2.3.1(1974)'

loop_
_geom_angle_atom_site_label_1
_geom_angle_atom_site_label_2
_geom_angle_atom_site_label_3
_geom_angle_site_symmetry_1
_geom_angle_site_symmetry_2
_geom_angle_site_symmetry_3
_geom_angle
_geom_angle_publ_flag
C1 S1 C3 ? ? ? 95.8(3) yes
C3 S5 C7 ? ? ? 101.6(3) yes
F1 P F2 ? ? ? 90.6(4) yes
F1 P F2 ? ? ? 89.4(4) yes
F2 P F2 ? ? ? 180.000 yes
F2 P F2 ? ? ? 76.3(4) yes
F2 P F2 ? ? ? 103.7(4) yes
S1 C1 S1 ? ? ? 115.6(4) yes
S1 C1 C1 ? ? ? 122.1(2) yes
S1 C3 S5 ? ? ? 116.3(3) yes
S1 C3 C3 ? ? ? 116.4(3) yes
S5 C3 C3 ? ? ? 127.3(3) yes
S5 C7 C7 ? ? ? 126.9(6) yes

loop_
_geom_bond_atom_site_label_1
_geom_bond_atom_site_label_2
_geom_bond_site_symmetry_1
_geom_bond_site_symmetry_2
_geom_bond_distance
_geom_bond_publ_flag
S1 C1 ? ? 1.715(4) yes
S1 C3 ? ? 1.743(5) yes
S5 C3 ? ? 1.728(5) yes
S5 C7 ? ? 1.772(7) yes
P F1 ? ? 1.513(8) yes
P F2 ? ? 1.529(8) yes
C1 C1 ? ? 1.396(9) yes
C3 C3 ? ? 1.353(8) yes
C7 C7 ? ? 1.320(10) yes

loop_
_geom_contact_atom_site_label_1
_geom_contact_atom_site_label_2
_geom_contact_distance
_geom_contact_site_symmetry_1
_geom_contact_site_symmetry_2
_geom_contact_publ_flag
? ? ? ? ? ?

loop_
_geom_torsion_atom_site_label_1
_geom_torsion_atom_site_label_2
_geom_torsion_atom_site_label_3
_geom_torsion_atom_site_label_4
_geom_torsion_site_symmetry_1
_geom_torsion_site_symmetry_2
_geom_torsion_site_symmetry_3
_geom_torsion_site_symmetry_4
_geom_torsion
_geom_torsion_publ_flag
? ? ? ? ? ? ? ? ? ?
